data_1565103
loop_
_publ_author_name
'Bakro, Aseel'
'Sharp-Bucknall, Lachlan'
'Poynder, Tiffany B.'
'Clegg, Jack K.'
'Wilson, David J. D.'
'Dutton, Jason L.'

_publ_section_title
;
 Lewis acid activation of Weiss&#x2019; reagents ([PhI(Pyr) <sub>2</sub> ]
 <sup>2+</sup> ) with boranes and isolation of [PhI(4-DMAP)] <sup>2+</sup>
;
_journal_issue 91
_journal_name_full 'Chemical Communications'
_journal_page_first 12163
_journal_page_last 12166
_journal_paper_doi 10.1039/D1CC04725F
_journal_volume 57
_journal_year 2021
_chemical_absolute_configuration unk
_chemical_formula_moiety 'C14 H15 F3 I N2 O3 S, C F3 O3 S, C H2 Cl2'
_chemical_formula_sum 'C16 H17 Cl2 F6 I N2 O6 S2'
_chemical_formula_weight 709.25
_space_group_crystal_system orthorhombic
_space_group_IT_number 29
_space_group_name_Hall 'P 2c -2ac'
_space_group_name_H-M_alt 'P c a 21'
_symmetry_Int_Tables_number 29
_atom_sites_solution_primary dual
_audit_creation_date 2021-08-12
_audit_creation_method
;
Olex2 1.3
(compiled 2020.11.12 svn.r5f609507 for OlexSys, GUI svn.r6272)
;
_audit_update_record
;
2021-08-16 deposited with the CCDC.	2021-10-22 downloaded from the CCDC.
;
_cell_angle_alpha 90
_cell_angle_beta 90
_cell_angle_gamma 90
_cell_formula_units_Z 8
_cell_length_a 27.0219(3)
_cell_length_b 9.8218(1)
_cell_length_c 18.6325(2)
_cell_measurement_reflns_used 14953
_cell_measurement_temperature 150
_cell_measurement_theta_max 71.0180
_cell_measurement_theta_min 4.0370
_cell_volume 4945.13(9)
_computing_molecular_graphics 'Olex2 1.3 (Dolomanov et al., 2009)'
_computing_publication_material 'Olex2 1.3 (Dolomanov et al., 2009)'
_computing_structure_refinement 'olex2.refine 1.3 (Bourhis et al., 2015)'
_computing_structure_solution 'SHELXT 2014/5 (Sheldrick, 2014)'
_diffrn_ambient_temperature 150
_diffrn_measured_fraction_theta_full 0.9991
_diffrn_measured_fraction_theta_max 0.9991
_diffrn_measurement_device_type 'AXT Supernova'
_diffrn_radiation_type 'Cu K\a'
_diffrn_radiation_wavelength 1.54184
_diffrn_reflns_av_R_equivalents 0.0494
_diffrn_reflns_av_unetI/netI 0.0511
_diffrn_reflns_Laue_measured_fraction_full 0.9991
_diffrn_reflns_Laue_measured_fraction_max 0.9991
_diffrn_reflns_limit_h_max 33
_diffrn_reflns_limit_h_min -33
_diffrn_reflns_limit_k_max 12
_diffrn_reflns_limit_k_min -9
_diffrn_reflns_limit_l_max 22
_diffrn_reflns_limit_l_min -22
_diffrn_reflns_number 22796
_diffrn_reflns_point_group_measured_fraction_full 0.8695
_diffrn_reflns_point_group_measured_fraction_max 0.8695
_diffrn_reflns_theta_full 66.5986
_diffrn_reflns_theta_max 66.60
_diffrn_reflns_theta_min 4.04
_exptl_absorpt_coefficient_mu 14.518
_exptl_absorpt_correction_T_max 1.000
_exptl_absorpt_correction_T_min 0.16808
_exptl_absorpt_correction_type multi-scan
_exptl_absorpt_process_details
;
CrysAlisPro 1.171.40.53 (Rigaku Oxford Diffraction, 2019)

Empirical absorption correction using spherical harmonics,

 implemented in SCALE3 ABSPACK scaling algorithm.
;
_exptl_crystal_colour 'clear yellow'
_exptl_crystal_colour_lustre clear
_exptl_crystal_colour_primary yellow
_exptl_crystal_density_diffrn 1.905
_exptl_crystal_description plate
_exptl_crystal_F_000 2806.610
_exptl_crystal_size_max 0.3
_exptl_crystal_size_mid 0.26
_exptl_crystal_size_min 0.19
_refine_diff_density_max 2.4161
_refine_diff_density_min -0.8783
_refine_diff_density_rms 0.1280
_refine_ls_abs_structure_details 'Flack, H. D. (1983). Acta Cryst. A39, 876-881.'
_refine_ls_abs_structure_Flack 0.286(6)
_refine_ls_d_res_high 0.8400
_refine_ls_d_res_low 10.9379
_refine_ls_goodness_of_fit_ref 1.0344
_refine_ls_hydrogen_treatment constr
_refine_ls_matrix_type full
_refine_ls_number_constraints 58
_refine_ls_number_parameters 636
_refine_ls_number_reflns 7600
_refine_ls_number_restraints 1
_refine_ls_restrained_S_all 1.0344
_refine_ls_R_factor_all 0.0549
_refine_ls_R_factor_gt 0.0538
_refine_ls_shift/su_max 0.0042
_refine_ls_shift/su_mean 0.0001
_refine_ls_structure_factor_coef Fsqd
_refine_ls_weighting_details 'w=1/[\s^2^(Fo^2^)+(0.1150P)^2^] where P=(Fo^2^+2Fc^2^)/3'
_refine_ls_weighting_scheme calc
_refine_ls_wR_factor_gt 0.1403
_refine_ls_wR_factor_ref 0.1417
_reflns_Friedel_coverage 0.731
_reflns_limit_h_max 32
_reflns_limit_h_min -32
_reflns_limit_k_max 11
_reflns_limit_k_min -11
_reflns_limit_l_max 21
_reflns_limit_l_min -22
_reflns_number_gt 7304
_reflns_number_total 7600
_reflns_threshold_expression I>=2u(I)
_cod_data_source_file d1cc04725f2.cif
_cod_data_source_block ov_SB203PhI(dmap)OTf2
_cod_depositor_comments
;

2022-05-06
Z value and formula fixed to values more according to usual
chemical conventions.                 miguel
;
_cod_original_sg_symbol_Hall ' P 2c -2ac'
_cod_original_formula_moiety '2(C14 H15 F3 I N2 O3 S), 2(C F3 O3 S), 2(C H2 Cl2)'
_cod_original_formula_sum 'C32 H34 Cl4 F12 I2 N4 O12 S4'
_cod_original_formula_units_Z 4
_cod_original_formula_weight 1418.511
_cod_database_code 1565103
_olex2_refinement_description
;
1. Twinned data refinement
 Scales: 0.623(7)
 0.377(7)
2. Fixed Uiso
 At 1.2 times of:
  All C(H) groups, All C(H,H) groups
 At 1.5 times of:
  All C(H,H,H) groups
3.a Secondary CH2 refined with riding coordinates:
 C01Q(H01,H), C01T(H01z,Ha)
3.b Aromatic/amide H refined with riding coordinates:
 C015(H015), C016(H016), C017(H017), C018(H018), C019(H019), C01A(H01A),
 C01C(H01j), C01F(H01F), C01G(H01p), C01I(H01I), C01L(H01L), C01M(H01M),
 C01O(H01t), C01P(H01u), C01S(H01v), C01V(H01w), C01X(H01X), C01Y(H01Y)
3.c Idealised Me refined as rotating group:
 C01D(H01k,H01n,H01o), C01K(H01q,H01r,H01s), C01U(H01b,H01c,H01d), C01W(H01e,
 H01g,H01h)
;
_olex2_submission_special_instructions 'No special instructions were received'

loop_
_space_group_symop_id
_space_group_symop_operation_xyz
1 x,y,z
2 -x,-y,z+1/2
3 -x+1/2,y,z+1/2
4 x+1/2,-y,z

loop_
_atom_site_label
_atom_site_type_symbol
_atom_site_fract_x
_atom_site_fract_y
_atom_site_fract_z
_atom_site_U_iso_or_equiv
_atom_site_adp_type
_atom_site_occupancy
_atom_site_refinement_flags_posn
I001 I 0.674550(16) -0.05695(4) 0.27334(3) 0.02617(14) Uani 1.000000 .
I002 I 0.422273(17) 0.46466(5) 0.72381(3) 0.02740(14) Uani 1.000000 .
S03 S 0.53916(6) 0.0008(2) 0.29168(10) 0.0262(4) Uani 1.000000 .
S04 S 0.73114(7) 0.0183(2) 0.43292(11) 0.0286(4) Uani 1.000000 .
S005 S 0.28802(7) 0.53243(19) 0.70388(11) 0.0275(4) Uani 1.000000 .
S006 S 0.47962(8) 0.5349(2) 0.56532(12) 0.0322(5) Uani 1.000000 .
Cl07 Cl 0.49570(12) 1.1293(3) 0.59633(15) 0.0609(7) Uani 1.000000 .
Cl08 Cl 0.56442(9) 0.9016(4) 0.59365(17) 0.0671(8) Uani 1.000000 .
Cl09 Cl 0.74298(13) -0.3818(3) 0.39670(16) 0.0647(7) Uani 1.000000 .
Cl0A Cl 0.81344(11) -0.6040(4) 0.4025(2) 0.0719(8) Uani 1.000000 .
F00B F 0.7388(3) 0.0500(6) 0.5710(3) 0.0551(18) Uani 1.000000 .
F00C F 0.5913(2) 0.0204(8) 0.4096(3) 0.0526(16) Uani 1.000000 .
F00D F 0.2717(3) 0.4478(7) 0.5729(4) 0.0590(18) Uani 1.000000 .
O00E O 0.3140(2) 0.4062(6) 0.7174(4) 0.0371(13) Uani 1.000000 .
F00F F 0.7342(2) -0.1588(6) 0.5378(3) 0.0545(15) Uani 1.000000 .
F00G F 0.2728(2) 0.6638(7) 0.5835(4) 0.0582(16) Uani 1.000000 .
F00H F 0.4161(2) 0.4935(9) 0.4624(4) 0.0622(18) Uani 1.000000 .
O00I O 0.2362(2) 0.5291(7) 0.7149(4) 0.0394(15) Uani 1.000000 .
O00J O 0.3142(2) 0.6497(6) 0.7314(4) 0.0406(14) Uani 1.000000 .
F00K F 0.5250(2) -0.0984(8) 0.4200(3) 0.0578(16) Uani 1.000000 .
O00L O 0.5312(3) 0.5164(9) 0.5692(4) 0.0477(18) Uani 1.000000 .
O00M O 0.5672(2) -0.1211(6) 0.2763(4) 0.0329(11) Uani 1.000000 .
F00N F 0.3408(2) 0.5546(7) 0.5871(4) 0.0586(19) Uani 1.000000 .
O00O O 0.4506(2) 0.4290(6) 0.6046(4) 0.0355(14) Uani 1.000000 .
O00P O 0.4872(2) -0.0105(7) 0.2780(4) 0.0417(14) Uani 1.000000 .
O00Q O 0.7033(2) -0.0873(6) 0.3907(3) 0.0338(13) Uani 1.000000 .
N00R N 0.4023(2) 0.4871(8) 0.8306(4) 0.0258(14) Uani 1.000000 .
F00S F 0.5210(3) 0.1211(8) 0.4144(3) 0.0649(19) Uani 1.000000 .
N00T N 0.6538(3) -0.0386(7) 0.1653(4) 0.0261(15) Uani 1.000000 .
F00U F 0.4830(3) 0.3741(7) 0.4547(3) 0.0621(17) Uani 1.000000 .
N00V N 0.3589(3) 0.5306(7) 1.0414(5) 0.0308(16) Uani 1.000000 .
O00W O 0.7831(2) 0.0063(9) 0.4272(4) 0.0450(16) Uani 1.000000 .
F00X F 0.4850(3) 0.5857(8) 0.4300(4) 0.0649(18) Uani 1.000000 .
N00Y N 0.6074(2) -0.0099(9) -0.0450(4) 0.0318(15) Uani 1.000000 .
O00Z O 0.4593(3) 0.6674(7) 0.5757(4) 0.0498(17) Uani 1.000000 .
F010 F 0.6687(2) -0.0339(8) 0.5356(4) 0.0591(18) Uani 1.000000 .
O011 O 0.5622(2) 0.1243(6) 0.2667(4) 0.0394(13) Uani 1.000000 .
C012 C 0.4976(3) 0.4888(9) 0.7473(4) 0.0264(16) Uani 1.000000 .
C013 C 0.3751(3) 0.5177(9) 0.9740(4) 0.0250(16) Uani 1.000000 .
O014 O 0.7098(2) 0.1503(7) 0.4260(4) 0.0459(16) Uani 1.000000 .
C015 C 0.6379(3) -0.1457(8) 0.0543(4) 0.0308(17) Uani 1.000000 .
H015 H 0.6374(3) -0.2255(8) 0.0256(4) 0.037(2) Uiso 1.000000 R
C016 C 0.8471(3) 0.0137(12) 0.2202(7) 0.047(2) Uani 1.000000 .
H016 H 0.8812(3) 0.0294(12) 0.2111(7) 0.056(3) Uiso 1.000000 R
C017 C 0.6268(3) 0.0985(9) 0.0681(5) 0.0303(17) Uani 1.000000 .
H017 H 0.6188(3) 0.1857(9) 0.0494(5) 0.036(2) Uiso 1.000000 R
C018 C 0.3934(3) 0.6135(9) 0.8579(4) 0.0292(17) Uani 1.000000 .
H018 H 0.3966(3) 0.6910(9) 0.8277(4) 0.035(2) Uiso 1.000000 R
C019 C 0.8159(3) 0.1235(10) 0.2366(5) 0.042(2) Uani 1.000000 .
H019 H 0.8290(3) 0.2131(10) 0.2382(5) 0.050(3) Uiso 1.000000 R
C01A C 0.6521(3) -0.1538(8) 0.1230(5) 0.0311(17) Uani 1.000000 .
H01A H 0.6610(3) -0.2395(8) 0.1428(5) 0.037(2) Uiso 1.000000 R
C01B C 0.7171(4) -0.0353(9) 0.5236(6) 0.039(2) Uani 1.000000 .
C01C C 0.5156(3) 0.6154(9) 0.7523(5) 0.0356(19) Uani 1.000000 .
H01j H 0.4949(3) 0.6928(9) 0.7464(5) 0.043(2) Uiso 1.000000 R
C01D C 0.3532(3) 0.4123(10) 1.0879(5) 0.038(2) Uani 1.000000 .
H01k H 0.336(2) 0.339(3) 1.0615(13) 0.058(3) Uiso 1.000000 GR
H01n H 0.3859(4) 0.381(5) 1.103(3) 0.058(3) Uiso 1.000000 GR
H01o H 0.333(2) 0.437(2) 1.130(2) 0.058(3) Uiso 1.000000 GR
C01E C 0.7494(3) -0.0276(8) 0.2478(4) 0.0251(17) Uani 1.000000 .
C01F C 0.7676(3) 0.1036(9) 0.2500(5) 0.0360(19) Uani 1.000000 .
H01F H 0.7464(3) 0.1781(9) 0.2607(5) 0.043(2) Uiso 1.000000 R
C01G C 0.3994(3) 0.3753(8) 0.8735(5) 0.0293(17) Uani 1.000000 .
H01p H 0.4070(3) 0.2881(8) 0.8544(5) 0.035(2) Uiso 1.000000 R
C01H C 0.5435(3) 0.0150(11) 0.3891(5) 0.039(2) Uani 1.000000 .
C01I C 0.7781(3) -0.1414(9) 0.2333(5) 0.0350(18) Uani 1.000000 .
H01I H 0.7649(3) -0.2309(9) 0.2340(5) 0.042(2) Uiso 1.000000 R
C01J C 0.6235(3) -0.0194(9) 0.0240(5) 0.0290(19) Uani 1.000000 .
C01K C 0.3547(4) 0.6639(9) 1.0743(5) 0.041(2) Uani 1.000000 .
H01q H 0.3877(4) 0.697(3) 1.087(4) 0.061(3) Uiso 1.000000 GR
H01r H 0.339(2) 0.727(2) 1.0403(15) 0.061(3) Uiso 1.000000 GR
H01s H 0.334(2) 0.6575(16) 1.118(2) 0.061(3) Uiso 1.000000 GR
C01L C 0.8287(3) -0.1154(11) 0.2172(6) 0.045(2) Uani 1.000000 .
H01L H 0.8498(3) -0.1887(11) 0.2043(6) 0.054(3) Uiso 1.000000 R
C01M C 0.6418(3) 0.0842(8) 0.1376(5) 0.0278(17) Uani 1.000000 .
H01M H 0.6437(3) 0.1626(8) 0.1673(5) 0.033(2) Uiso 1.000000 R
C01N C 0.2930(3) 0.5514(9) 0.6066(6) 0.038(2) Uani 1.000000 .
C01O C 0.5250(3) 0.3688(9) 0.7544(5) 0.036(2) Uani 1.000000 .
H01t H 0.5102(3) 0.2814(9) 0.7499(5) 0.043(2) Uiso 1.000000 R
C01P C 0.3803(3) 0.6299(8) 0.9270(5) 0.0295(17) Uani 1.000000 .
H01u H 0.3743(3) 0.7191(8) 0.9447(5) 0.035(2) Uiso 1.000000 R
C01Q C 0.7508(4) -0.5594(9) 0.4004(6) 0.042(2) Uani 1.000000 .
H01 H 0.7342(4) -0.5953(9) 0.4438(6) 0.050(3) Uiso 1.000000 R
H H 0.7350(4) -0.6015(9) 0.3579(6) 0.050(3) Uiso 1.000000 R
C01R C 0.4644(4) 0.4925(12) 0.4722(6) 0.043(2) Uani 1.000000 .
C01S C 0.3857(3) 0.3874(8) 0.9437(5) 0.0324(18) Uani 1.000000 .
H01v H 0.3832(3) 0.3082(8) 0.9727(5) 0.039(2) Uiso 1.000000 R
C01T C 0.5026(4) 0.9521(9) 0.5962(6) 0.040(2) Uani 1.000000 .
H01z H 0.4869(4) 0.9142(9) 0.6398(6) 0.048(3) Uiso 1.000000 R
Ha H 0.4852(4) 0.9140(9) 0.5540(6) 0.048(3) Uiso 1.000000 R
C01U C 0.6082(4) -0.1294(10) -0.0925(5) 0.045(2) Uani 1.000000 .
H01b H 0.6418(8) -0.167(5) -0.094(3) 0.068(3) Uiso 1.000000 GR
H01c H 0.585(2) -0.199(3) -0.074(2) 0.068(3) Uiso 1.000000 GR
H01d H 0.598(3) -0.1023(19) -0.1410(11) 0.068(3) Uiso 1.000000 GR
C01V C 0.5666(4) 0.6288(12) 0.7667(6) 0.049(2) Uani 1.000000 .
H01w H 0.5809(4) 0.7169(12) 0.7710(6) 0.059(3) Uiso 1.000000 R
C01W C 0.5980(4) 0.1221(11) -0.0779(6) 0.047(2) Uani 1.000000 .
H01e H 0.575(2) 0.174(3) -0.048(2) 0.071(4) Uiso 1.000000 GR
H01g H 0.6292(6) 0.173(3) -0.082(4) 0.071(4) Uiso 1.000000 GR
H01h H 0.584(3) 0.1088(11) -0.1258(18) 0.071(4) Uiso 1.000000 GR
C01X C 0.5756(3) 0.3850(13) 0.7684(6) 0.055(3) Uani 1.000000 .
H01X H 0.5962(3) 0.3074(13) 0.7737(6) 0.066(4) Uiso 1.000000 R
C01Y C 0.5956(4) 0.5159(15) 0.7744(8) 0.061(3) Uani 1.000000 .
H01Y H 0.6299(4) 0.5264(15) 0.7841(8) 0.073(4) Uiso 1.000000 R

loop_
_atom_site_aniso_label
_atom_site_aniso_U_11
_atom_site_aniso_U_22
_atom_site_aniso_U_33
_atom_site_aniso_U_12
_atom_site_aniso_U_13
_atom_site_aniso_U_23
I001 0.0229(2) 0.0316(2) 0.0240(3) 0.00070(17) 0.00104(19) 0.0011(2)
I002 0.0245(2) 0.0334(2) 0.0242(3) 0.00130(17) -0.00058(19) 0.0006(2)
S03 0.0248(8) 0.0253(8) 0.0285(10) 0.0021(7) 0.0027(7) 0.0004(7)
S04 0.0249(9) 0.0341(10) 0.0269(10) 0.0003(8) -0.0014(8) 0.0022(8)
S005 0.0258(9) 0.0271(9) 0.0297(11) 0.0020(7) -0.0010(8) -0.0011(7)
S006 0.0290(10) 0.0365(11) 0.0310(12) -0.0026(7) 0.0025(9) -0.0030(8)
Cl07 0.0898(19) 0.0404(13) 0.0526(15) 0.0065(13) -0.0032(14) -0.0021(11)
Cl08 0.0367(11) 0.096(2) 0.0689(18) 0.0173(14) -0.0106(12) -0.0198(17)
Cl09 0.091(2) 0.0471(14) 0.0562(16) 0.0146(14) 0.0003(15) 0.0004(12)
Cl0A 0.0458(13) 0.090(2) 0.080(2) 0.0245(15) 0.0076(14) 0.0109(18)
F00B 0.074(5) 0.062(4) 0.029(3) -0.021(3) -0.005(3) -0.006(2)
F00C 0.032(3) 0.088(5) 0.038(3) -0.003(3) -0.009(3) -0.012(3)
F00D 0.063(4) 0.071(4) 0.043(4) -0.015(3) -0.009(3) -0.014(3)
O00E 0.043(3) 0.030(3) 0.038(3) 0.005(3) -0.002(3) 0.002(3)
F00F 0.073(4) 0.044(3) 0.046(3) 0.004(3) -0.013(3) 0.008(3)
F00G 0.058(3) 0.058(4) 0.058(4) 0.008(3) -0.014(3) 0.023(3)
F00H 0.034(3) 0.100(5) 0.053(5) 0.002(3) -0.013(3) -0.004(4)
O00I 0.022(3) 0.057(4) 0.039(4) 0.005(2) 0.005(3) -0.004(3)
O00J 0.040(3) 0.030(3) 0.051(4) -0.001(2) -0.006(3) -0.006(3)
F00K 0.060(4) 0.079(4) 0.035(3) -0.013(3) 0.006(3) 0.018(3)
O00L 0.025(3) 0.080(5) 0.038(4) -0.006(3) -0.003(3) 0.001(4)
O00M 0.037(2) 0.028(3) 0.034(3) 0.006(2) 0.003(3) -0.003(3)
F00N 0.037(3) 0.098(5) 0.041(4) 0.003(3) 0.009(3) 0.009(3)
O00O 0.045(3) 0.028(3) 0.033(3) 0.000(3) 0.010(3) 0.002(3)
O00P 0.030(3) 0.044(3) 0.051(4) 0.007(3) -0.001(3) 0.002(4)
O00Q 0.041(3) 0.035(3) 0.025(3) 0.000(3) -0.003(3) 0.001(3)
N00R 0.022(3) 0.030(3) 0.025(4) -0.007(3) -0.003(3) -0.007(3)
F00S 0.069(4) 0.081(5) 0.044(4) 0.017(4) 0.011(3) -0.034(3)
N00T 0.022(3) 0.036(4) 0.021(4) -0.004(2) -0.001(3) 0.003(3)
F00U 0.083(4) 0.060(4) 0.044(3) 0.017(3) 0.005(3) -0.017(3)
N00V 0.026(3) 0.033(4) 0.034(4) 0.002(3) 0.003(3) 0.002(3)
O00W 0.023(3) 0.065(4) 0.047(4) -0.005(3) -0.004(3) 0.009(4)
F00X 0.077(4) 0.073(4) 0.045(4) -0.016(4) 0.011(3) 0.011(3)
N00Y 0.025(3) 0.047(4) 0.023(4) -0.006(3) -0.007(3) 0.000(3)
O00Z 0.065(4) 0.032(3) 0.053(4) 0.006(3) 0.007(4) -0.007(3)
F010 0.036(3) 0.097(5) 0.044(4) -0.003(3) 0.014(3) 0.004(3)
O011 0.048(3) 0.032(3) 0.038(3) -0.002(3) 0.008(3) 0.005(3)
C012 0.024(3) 0.034(4) 0.021(4) 0.000(3) -0.006(3) -0.008(3)
C013 0.023(4) 0.036(4) 0.016(4) 0.001(3) -0.005(3) 0.001(3)
O014 0.051(4) 0.032(3) 0.055(4) 0.002(3) -0.006(3) 0.004(3)
C015 0.040(4) 0.023(4) 0.029(4) -0.007(3) -0.003(3) -0.002(3)
C016 0.017(3) 0.080(7) 0.043(5) -0.006(4) 0.001(5) -0.001(6)
C017 0.022(3) 0.030(4) 0.038(5) -0.004(3) -0.003(3) 0.004(4)
C018 0.040(4) 0.026(4) 0.022(4) 0.005(3) 0.006(3) 0.003(3)
C019 0.043(4) 0.044(5) 0.039(6) -0.011(4) -0.002(4) 0.003(4)
C01A 0.037(4) 0.021(4) 0.035(4) -0.001(3) 0.004(4) 0.001(3)
C01B 0.046(6) 0.043(5) 0.026(5) -0.006(4) -0.007(4) 0.001(4)
C01C 0.034(4) 0.037(4) 0.036(5) -0.003(4) 0.012(3) -0.006(4)
C01D 0.031(4) 0.052(5) 0.032(5) -0.000(4) 0.007(4) 0.007(4)
C01E 0.023(3) 0.031(4) 0.022(4) -0.003(3) -0.003(3) 0.011(3)
C01F 0.042(5) 0.033(4) 0.033(4) -0.000(4) -0.004(4) 0.004(3)
C01G 0.028(4) 0.023(4) 0.037(4) 0.000(3) 0.007(3) -0.001(3)
C01H 0.032(5) 0.055(5) 0.031(5) -0.007(4) 0.008(4) -0.001(4)
C01I 0.028(3) 0.039(4) 0.038(5) 0.009(3) -0.002(3) -0.010(4)
C01J 0.022(4) 0.028(4) 0.036(5) -0.012(3) -0.010(4) 0.003(4)
C01K 0.056(5) 0.036(4) 0.031(4) 0.008(4) 0.007(4) -0.008(4)
C01L 0.043(5) 0.056(6) 0.035(5) 0.015(4) -0.001(4) -0.007(5)
C01M 0.030(4) 0.021(3) 0.032(5) 0.001(3) 0.003(3) -0.004(3)
C01N 0.031(5) 0.043(5) 0.040(6) -0.003(3) -0.003(4) 0.001(4)
C01O 0.034(4) 0.035(4) 0.038(5) 0.012(3) 0.010(3) 0.009(4)
C01P 0.028(4) 0.024(4) 0.036(4) 0.003(3) 0.008(3) -0.000(3)
C01Q 0.042(5) 0.045(5) 0.038(6) 0.009(4) -0.003(4) 0.002(4)
C01R 0.041(5) 0.044(5) 0.045(6) -0.000(5) -0.006(5) 0.005(5)
C01S 0.039(4) 0.024(4) 0.035(5) 0.008(3) 0.008(4) 0.002(3)
C01T 0.039(5) 0.034(5) 0.047(6) 0.004(3) 0.007(5) -0.002(4)
C01U 0.058(6) 0.041(5) 0.036(5) -0.013(4) -0.014(4) -0.006(4)
C01V 0.043(4) 0.068(6) 0.035(5) -0.021(5) -0.005(4) -0.007(5)
C01W 0.047(5) 0.047(6) 0.049(6) -0.010(4) -0.013(5) 0.009(5)
C01X 0.028(4) 0.092(8) 0.044(6) 0.026(5) 0.007(5) 0.021(6)
C01Y 0.024(5) 0.115(10) 0.044(6) -0.019(5) 0.003(5) 0.006(8)

loop_
_atom_type_symbol
_atom_type_scat_dispersion_real
_atom_type_scat_dispersion_imag
_atom_type_scat_Cromer_Mann_a1
_atom_type_scat_Cromer_Mann_a2
_atom_type_scat_Cromer_Mann_a3
_atom_type_scat_Cromer_Mann_a4
_atom_type_scat_Cromer_Mann_b1
_atom_type_scat_Cromer_Mann_b2
_atom_type_scat_Cromer_Mann_b3
_atom_type_scat_Cromer_Mann_b4
_atom_type_scat_Cromer_Mann_c
_atom_type_scat_source
_atom_type_scat_dispersion_source
C 0.01920 0.00962 2.31000 1.02000 1.58860 0.86500 20.84390 10.20750 0.56870 51.65120 0.215599998832 'International Tables Volume C Table 6.1.1.4 (pp. 500-502)' 'Henke, Gullikson and Davis, At. Data and Nucl. Data Tables, 1993, 54, 2'
Cl 0.36843 0.69943 11.46040 7.19640 6.25560 1.64550 0.01040 1.16620 18.51940 47.77840 -9.55739974976 'International Tables Volume C Table 6.1.1.4 (pp. 500-502)' 'Henke, Gullikson and Davis, At. Data and Nucl. Data Tables, 1993, 54, 2'
I -0.19206 6.94430 20.14720 18.99490 7.51380 2.27350 4.34700 0.38140 27.76600 66.87760 4.07119989395 'International Tables Volume C Table 6.1.1.4 (pp. 500-502)' 'Henke, Gullikson and Davis, At. Data and Nucl. Data Tables, 1993, 54, 2'
H 0.00000 0.00000 0.49300 0.32291 0.14019 0.04081 10.51090 26.12570 3.14236 57.79970 0.0030380000826 'International Tables Volume C Table 6.1.1.4 (pp. 500-502)' 'Henke, Gullikson and Davis, At. Data and Nucl. Data Tables, 1993, 54, 2'
F 0.07537 0.05506 3.53920 2.64120 1.51700 1.02430 10.28250 4.29440 0.26150 26.14760 0.277599990368 'International Tables Volume C Table 6.1.1.4 (pp. 500-502)' 'Henke, Gullikson and Davis, At. Data and Nucl. Data Tables, 1993, 54, 2'
O 0.05239 0.03377 3.04850 2.28680 1.54630 0.86700 13.27710 5.70110 0.32390 32.90890 0.250800013542 'International Tables Volume C Table 6.1.1.4 (pp. 500-502)' 'Henke, Gullikson and Davis, At. Data and Nucl. Data Tables, 1993, 54, 2'
N 0.03256 0.01839 12.21260 3.13220 2.01250 1.16630 0.00570 9.89330 28.99750 0.58260 -11.5290002823 'International Tables Volume C Table 6.1.1.4 (pp. 500-502)' 'Henke, Gullikson and Davis, At. Data and Nucl. Data Tables, 1993, 54, 2'
S 0.33537 0.55136 6.90530 5.20340 1.43790 1.58630 1.46790 22.21510 0.25360 56.17200 0.866900026798 'International Tables Volume C Table 6.1.1.4 (pp. 500-502)' 'Henke, Gullikson and Davis, At. Data and Nucl. Data Tables, 1993, 54, 2'

loop_
_geom_angle_atom_site_label_1
_geom_angle_atom_site_label_2
_geom_angle_atom_site_label_3
_geom_angle
_geom_angle_site_symmetry_1
_geom_angle_site_symmetry_3
_geom_angle_publ_flag
N00T I001 O00Q 175.3(2) . . ?
C01E I001 O00Q 84.8(3) . . ?
C01E I001 N00T 91.6(3) . . ?
N00R I002 O00O 175.5(3) . . ?
C012 I002 O00O 84.2(3) . . ?
C012 I002 N00R 92.3(3) . . ?
O00P S03 O00M 114.5(4) . . ?
O011 S03 O00M 114.0(4) . . ?
O011 S03 O00P 115.6(4) . . ?
C01H S03 O00M 103.1(4) . . ?
C01H S03 O00P 104.3(5) . . ?
C01H S03 O011 103.3(4) . . ?
O00W S04 O00Q 113.6(4) . . ?
O014 S04 O00Q 112.2(4) . . ?
O014 S04 O00W 118.1(5) . . ?
C01B S04 O00Q 100.5(4) . . ?
C01B S04 O00W 104.8(5) . . ?
C01B S04 O014 105.3(5) . . ?
O00I S005 O00E 115.8(4) . . ?
O00J S005 O00E 112.5(4) . . ?
O00J S005 O00I 116.8(4) . . ?
C01N S005 O00E 102.9(4) . . ?
C01N S005 O00I 102.7(5) . . ?
C01N S005 O00J 103.5(4) . . ?
O00O S006 O00L 113.8(5) . . ?
O00Z S006 O00L 119.5(5) . . ?
O00Z S006 O00O 111.5(4) . . ?
C01R S006 O00L 104.0(5) . . ?
C01R S006 O00O 100.9(4) . . ?
C01R S006 O00Z 104.5(5) . . ?
S006 O00O I002 121.6(3) . . ?
S04 O00Q I001 124.5(3) . . ?
C018 N00R I002 120.0(6) . . ?
C01G N00R I002 119.5(6) . . ?
C01G N00R C018 120.5(7) . . ?
C01A N00T I001 119.1(5) . . ?
C01M N00T I001 120.5(6) . . ?
C01M N00T C01A 120.4(8) . . ?
C01D N00V C013 121.1(7) . . ?
C01K N00V C013 120.6(7) . . ?
C01K N00V C01D 117.4(8) . . ?
C01U N00Y C01J 120.6(8) . . ?
C01W N00Y C01J 121.0(8) . . ?
C01W N00Y C01U 117.3(8) . . ?
C01C C012 I002 118.1(6) . . ?
C01O C012 I002 116.0(6) . . ?
C01O C012 C01C 125.8(8) . . ?
C01P C013 N00V 122.6(8) . . ?
C01S C013 N00V 121.6(8) . . ?
C01S C013 C01P 115.7(8) . . ?
C01A C015 H015 119.6(5) . . ?
C01J C015 H015 119.6(5) . . ?
C01J C015 C01A 120.8(8) . . ?
C019 C016 H016 119.9(6) . . ?
C01L C016 H016 119.9(5) . . ?
C01L C016 C019 120.2(8) . . ?
C01J C017 H017 120.6(5) . . ?
C01M C017 H017 120.6(5) . . ?
C01M C017 C01J 118.9(8) . . ?
H018 C018 N00R 119.6(5) . . ?
C01P C018 N00R 120.8(8) . . ?
C01P C018 H018 119.6(5) . . ?
H019 C019 C016 119.5(6) . . ?
C01F C019 C016 120.9(9) . . ?
C01F C019 H019 119.5(6) . . ?
C015 C01A N00T 120.5(7) . . ?
H01A C01A N00T 119.8(5) . . ?
H01A C01A C015 119.8(5) . . ?
F00B C01B S04 109.8(7) . . ?
F00F C01B S04 112.3(8) . . ?
F00F C01B F00B 106.5(8) . . ?
F010 C01B S04 111.3(7) . . ?
F010 C01B F00B 108.1(9) . . ?
F010 C01B F00F 108.6(8) . . ?
H01j C01C C012 121.5(5) . . ?
C01V C01C C012 117.0(9) . . ?
C01V C01C H01j 121.5(6) . . ?
H01k C01D N00V 109.5 . . ?
H01n C01D N00V 109.5 . . ?
H01n C01D H01k 109.5 . . ?
H01o C01D N00V 109.5 . . ?
H01o C01D H01k 109.5 . . ?
H01o C01D H01n 109.5 . . ?
C01F C01E I001 117.7(6) . . ?
C01I C01E I001 118.2(6) . . ?
C01I C01E C01F 124.0(8) . . ?
C01E C01F C019 118.4(9) . . ?
H01F C01F C019 120.8(6) . . ?
H01F C01F C01E 120.8(5) . . ?
H01p C01G N00R 119.7(5) . . ?
C01S C01G N00R 120.5(8) . . ?
C01S C01G H01p 119.7(5) . . ?
F00C C01H S03 110.3(6) . . ?
F00K C01H S03 109.7(7) . . ?
F00K C01H F00C 105.5(9) . . ?
F00S C01H S03 113.1(8) . . ?
F00S C01H F00C 108.4(8) . . ?
F00S C01H F00K 109.6(8) . . ?
H01I C01I C01E 122.1(5) . . ?
C01L C01I C01E 115.7(8) . . ?
C01L C01I H01I 122.1(6) . . ?
C015 C01J N00Y 121.7(8) . . ?
C017 C01J N00Y 120.6(8) . . ?
C017 C01J C015 117.7(8) . . ?
H01q C01K N00V 109.5 . . ?
H01r C01K N00V 109.5 . . ?
H01r C01K H01q 109.5 . . ?
H01s C01K N00V 109.5 . . ?
H01s C01K H01q 109.5 . . ?
H01s C01K H01r 109.5 . . ?
C01I C01L C016 120.6(9) . . ?
H01L C01L C016 119.7(5) . . ?
H01L C01L C01I 119.7(5) . . ?
C017 C01M N00T 121.7(8) . . ?
H01M C01M N00T 119.1(5) . . ?
H01M C01M C017 119.1(5) . . ?
F00D C01N S005 111.1(7) . . ?
F00G C01N S005 112.5(7) . . ?
F00G C01N F00D 108.1(8) . . ?
F00N C01N S005 110.1(7) . . ?
F00N C01N F00D 107.8(9) . . ?
F00N C01N F00G 107.0(8) . . ?
H01t C01O C012 122.0(5) . . ?
C01X C01O C012 116.0(9) . . ?
C01X C01O H01t 122.0(6) . . ?
C018 C01P C013 121.6(8) . . ?
H01u C01P C013 119.2(5) . . ?
H01u C01P C018 119.2(5) . . ?
Cl0A C01Q Cl09 111.5(6) . . ?
H01 C01Q Cl09 109.3(4) . . ?
H01 C01Q Cl0A 109.3(4) . . ?
H C01Q Cl09 109.3(4) . . ?
H C01Q Cl0A 109.3(4) . . ?
H C01Q H01 108.0 . . ?
F00H C01R S006 110.6(8) . . ?
F00U C01R S006 110.7(7) . . ?
F00U C01R F00H 110.6(10) . . ?
F00X C01R S006 108.1(8) . . ?
F00X C01R F00H 109.1(9) . . ?
F00X C01R F00U 107.7(10) . . ?
C01G C01S C013 120.8(8) . . ?
H01v C01S C013 119.6(5) . . ?
H01v C01S C01G 119.6(5) . . ?
Cl08 C01T Cl07 112.7(6) . . ?
H01z C01T Cl07 109.1(4) . . ?
H01z C01T Cl08 109.1(4) . . ?
Ha C01T Cl07 109.1(4) . . ?
Ha C01T Cl08 109.1(4) . . ?
Ha C01T H01z 107.816472853(15) . . ?
H01b C01U N00Y 109.5 . . ?
H01c C01U N00Y 109.5 . . ?
H01c C01U H01b 109.5 . . ?
H01d C01U N00Y 109.5 . . ?
H01d C01U H01b 109.5 . . ?
H01d C01U H01c 109.5 . . ?
H01w C01V C01C 119.8(6) . . ?
C01Y C01V C01C 120.3(9) . . ?
C01Y C01V H01w 119.8(6) . . ?
H01e C01W N00Y 109.5 . . ?
H01g C01W N00Y 109.5 . . ?
H01g C01W H01e 109.5 . . ?
H01h C01W N00Y 109.5 . . ?
H01h C01W H01e 109.5 . . ?
H01h C01W H01g 109.5 . . ?
H01X C01X C01O 120.1(6) . . ?
C01Y C01X C01O 119.8(10) . . ?
C01Y C01X H01X 120.1(6) . . ?
C01X C01Y C01V 121.1(9) . . ?
H01Y C01Y C01V 119.4(6) . . ?
H01Y C01Y C01X 119.4(6) . . ?

loop_
_geom_bond_atom_site_label_1
_geom_bond_atom_site_label_2
_geom_bond_distance
_geom_bond_site_symmetry_2
_geom_bond_publ_flag
I001 O00Q 2.341(6) . ?
I001 N00T 2.097(8) . ?
I001 C01E 2.098(8) . ?
I002 O00O 2.375(6) . ?
I002 N00R 2.074(7) . ?
I002 C012 2.096(8) . ?
S03 O00M 1.446(6) . ?
S03 O00P 1.431(6) . ?
S03 O011 1.441(6) . ?
S03 C01H 1.825(10) . ?
S04 O00Q 1.503(6) . ?
S04 O00W 1.412(7) . ?
S04 O014 1.425(7) . ?
S04 C01B 1.810(11) . ?
S005 O00E 1.446(6) . ?
S005 O00I 1.416(6) . ?
S005 O00J 1.446(6) . ?
S005 C01N 1.827(12) . ?
S006 O00L 1.407(7) . ?
S006 O00O 1.494(6) . ?
S006 O00Z 1.425(7) . ?
S006 C01R 1.831(12) . ?
Cl07 C01T 1.751(9) . ?
Cl08 C01T 1.742(10) . ?
Cl09 C01Q 1.758(9) . ?
Cl0A C01Q 1.748(11) . ?
F00B C01B 1.351(11) . ?
F00C C01H 1.347(11) . ?
F00D C01N 1.327(11) . ?
F00F C01B 1.325(11) . ?
F00G C01N 1.305(11) . ?
F00H C01R 1.320(12) . ?
F00K C01H 1.350(13) . ?
F00N C01N 1.340(11) . ?
N00R C018 1.362(12) . ?
N00R C01G 1.360(12) . ?
F00S C01H 1.295(13) . ?
N00T C01A 1.380(11) . ?
N00T C01M 1.351(11) . ?
F00U C01R 1.308(14) . ?
N00V C013 1.336(13) . ?
N00V C01D 1.457(12) . ?
N00V C01K 1.450(11) . ?
F00X C01R 1.329(13) . ?
N00Y C01J 1.360(12) . ?
N00Y C01U 1.472(13) . ?
N00Y C01W 1.456(14) . ?
F010 C01B 1.325(13) . ?
C012 C01C 1.338(13) . ?
C012 C01O 1.399(12) . ?
C013 C01P 1.415(12) . ?
C013 C01S 1.428(13) . ?
C015 H015 0.9500 . ?
C015 C01A 1.338(12) . ?
C015 C01J 1.416(12) . ?
C016 H016 0.9500 . ?
C016 C019 1.403(15) . ?
C016 C01L 1.363(16) . ?
C017 H017 0.9500 . ?
C017 C01J 1.423(13) . ?
C017 C01M 1.364(13) . ?
C018 H018 0.9500 . ?
C018 C01P 1.347(12) . ?
C019 H019 0.9500 . ?
C019 C01F 1.343(13) . ?
C01A H01A 0.9500 . ?
C01C H01j 0.9500 . ?
C01C C01V 1.411(13) . ?
C01D H01k 0.9800 . ?
C01D H01n 0.9800 . ?
C01D H01o 0.9800 . ?
C01E C01F 1.379(12) . ?
C01E C01I 1.387(11) . ?
C01F H01F 0.9500 . ?
C01G H01p 0.9500 . ?
C01G C01S 1.364(12) . ?
C01I H01I 0.9500 . ?
C01I C01L 1.421(12) . ?
C01K H01q 0.9800 . ?
C01K H01r 0.9800 . ?
C01K H01s 0.9800 . ?
C01L H01L 0.9500 . ?
C01M H01M 0.9500 . ?
C01O H01t 0.9500 . ?
C01O C01X 1.400(12) . ?
C01P H01u 0.9500 . ?
C01Q H01 0.9900 . ?
C01Q H 0.9900 . ?
C01S H01v 0.9500 . ?
C01T H01z 0.9900 . ?
C01T Ha 0.9900 . ?
C01U H01b 0.9800 . ?
C01U H01c 0.9800 . ?
C01U H01d 0.9800 . ?
C01V H01w 0.9500 . ?
C01V C01Y 1.365(18) . ?
C01W H01e 0.9800 . ?
C01W H01g 0.9800 . ?
C01W H01h 0.9800 . ?
C01X H01X 0.9500 . ?
C01X C01Y 1.40(2) . ?
C01Y H01Y 0.9500 . ?

loop_
_geom_torsion_atom_site_label_1
_geom_torsion_atom_site_label_2
_geom_torsion_atom_site_label_3
_geom_torsion_atom_site_label_4
_geom_torsion
_geom_torsion_site_symmetry_1
_geom_torsion_site_symmetry_2
_geom_torsion_site_symmetry_3
_geom_torsion_site_symmetry_4
_geom_torsion_publ_flag
I001 O00Q S04 O00W -93.4(5) . . . . ?
I001 O00Q S04 O014 43.8(5) . . . . ?
I001 O00Q S04 C01B 155.3(5) . . . . ?
I001 N00T C01A C015 178.4(6) . . . . ?
I001 N00T C01M C017 -178.1(6) . . . . ?
I001 C01E C01F C019 177.4(7) . . . . ?
I001 C01E C01I C01L -179.2(7) . . . . ?
I002 O00O S006 O00L 95.8(5) . . . . ?
I002 O00O S006 O00Z -43.1(5) . . . . ?
I002 O00O S006 C01R -153.6(5) . . . . ?
I002 N00R C018 C01P 179.8(6) . . . . ?
I002 N00R C01G C01S -179.1(6) . . . . ?
I002 C012 C01C C01V -178.7(7) . . . . ?
I002 C012 C01O C01X 178.5(7) . . . . ?
N00R C018 C01P C013 -0.0(10) . . . . ?
N00R C01G C01S C013 -1.3(9) . . . . ?
N00T C01A C015 C01J -1.1(9) . . . . ?
N00T C01M C017 C01J 0.6(10) . . . . ?
N00V C013 C01P C018 -175.4(8) . . . . ?
N00V C013 C01S C01G 176.1(8) . . . . ?
N00Y C01J C015 C01A -177.8(8) . . . . ?
N00Y C01J C017 C01M 178.1(7) . . . . ?
C012 C01C C01V C01Y 0.4(11) . . . . ?
C012 C01O C01X C01Y 0.0(11) . . . . ?
C015 C01J C017 C01M -2.3(9) . . . . ?
C016 C019 C01F C01E 0.5(12) . . . . ?
C016 C01L C01I C01E 3.4(13) . . . . ?
C019 C01F C01E C01I 0.7(11) . . . . ?
C01C C01V C01Y C01X 0.0(12) . . . . ?
C01O C01X C01Y C01V -0.2(12) . . . . ?

loop_
_twin_individual_id
_twin_individual_mass_fraction_refined
1 0.623(7)
2 0.377(7)
